data_7105224
loop_
_publ_author_name
'Akine, Shigehisa'
'Utsuno, Fumihiko'
'Nabeshima, Tatsuya'

_publ_section_title
;
 Highly efficient regulation of cation recognition and promotion of
 self-assembly by metalation of a macrocyclic bis(N2O2) ligand with
 nickel(II).
;
_journal_issue 7
_journal_name_full 'Chemical communications (Cambridge, England)'
_journal_page_first 1029
_journal_page_last 1031
_journal_paper_doi 10.1039/b915722k
_journal_volume 46
_journal_year 2010
_chemical_formula_moiety 'C40 H28 N4 O6, 2(C2 H3 N)'
_chemical_formula_sum 'C44 H34 N6 O6'
_chemical_formula_weight 742.77
_chemical_name_common 'H4L 2MeCN'
_chemical_name_systematic
;
?
;
_space_group_IT_number 60
_symmetry_cell_setting orthorhombic
_symmetry_space_group_name_Hall '-P 2n 2ab'
_symmetry_space_group_name_H-M 'P b c n'
_atom_sites_solution_hydrogens geom
_atom_sites_solution_primary direct
_atom_sites_solution_secondary difmap
_audit_creation_method SHELXL-97
_cell_angle_alpha 90.00
_cell_angle_beta 90.00
_cell_angle_gamma 90.00
_cell_formula_units_Z 4
_cell_length_a 21.7674(9)
_cell_length_b 8.3961(4)
_cell_length_c 20.4083(9)
_cell_measurement_reflns_used 34359
_cell_measurement_temperature 120
_cell_measurement_theta_max 27.46
_cell_measurement_theta_min 3.22
_cell_volume 3729.8(3)
_computing_cell_refinement 'Rapid AUTO (Rigaku Corp.)'
_computing_data_collection 'Rapid AUTO (Rigaku Corp.)'
_computing_data_reduction 'Rapid AUTO (Rigaku Corp.)'
_computing_molecular_graphics ORTEP-3
_computing_publication_material ORTEP-3
_computing_structure_refinement 'SHELXL-97 (Sheldrick, 1997)'
_computing_structure_solution 'SHELXS-97 (Sheldrick, 1997)'
_diffrn_ambient_temperature 120
_diffrn_measured_fraction_theta_full 0.995
_diffrn_measured_fraction_theta_max 0.995
_diffrn_measurement_device_type 'Rigaku R-AXIS Rapid'
_diffrn_measurement_method IP
_diffrn_radiation_monochromator graphite
_diffrn_radiation_source 'fine-focus sealed tube'
_diffrn_radiation_type MoK\a
_diffrn_radiation_wavelength 0.71069
_diffrn_reflns_av_R_equivalents 0.0290
_diffrn_reflns_av_sigmaI/netI 0.0190
_diffrn_reflns_limit_h_max 28
_diffrn_reflns_limit_h_min -28
_diffrn_reflns_limit_k_max 9
_diffrn_reflns_limit_k_min -10
_diffrn_reflns_limit_l_max 26
_diffrn_reflns_limit_l_min -26
_diffrn_reflns_number 34359
_diffrn_reflns_theta_full 27.46
_diffrn_reflns_theta_max 27.46
_diffrn_reflns_theta_min 3.22
_diffrn_standards_decay_% 0
_diffrn_standards_interval_count 0
_diffrn_standards_interval_time 0
_diffrn_standards_number 0
_exptl_absorpt_coefficient_mu 0.090
_exptl_absorpt_correction_T_max 0.9911
_exptl_absorpt_correction_T_min 0.9649
_exptl_absorpt_correction_type multi-scan
_exptl_absorpt_process_details 'Rapid AUTO (Rigaku Corp.)'
_exptl_crystal_colour orange
_exptl_crystal_density_diffrn 1.323
_exptl_crystal_density_method 'not measured'
_exptl_crystal_description prismatic
_exptl_crystal_F_000 1552
_exptl_crystal_size_max 0.40
_exptl_crystal_size_mid 0.30
_exptl_crystal_size_min 0.10
_refine_diff_density_max 1.180
_refine_diff_density_min -0.162
_refine_diff_density_rms 0.052
_refine_ls_extinction_method none
_refine_ls_goodness_of_fit_ref 1.064
_refine_ls_hydrogen_treatment constr
_refine_ls_matrix_type full
_refine_ls_number_parameters 276
_refine_ls_number_reflns 4248
_refine_ls_number_restraints 0
_refine_ls_restrained_S_all 1.064
_refine_ls_R_factor_all 0.0547
_refine_ls_R_factor_gt 0.0488
_refine_ls_shift/su_max 0.000
_refine_ls_shift/su_mean 0.000
_refine_ls_structure_factor_coef Fsqd
_refine_ls_weighting_details 'calc w=1/[\s^2^(Fo^2^)+(0.0789P)^2^+1.4171P] where P=(Fo^2^+2Fc^2^)/3'
_refine_ls_weighting_scheme calc
_refine_ls_wR_factor_gt 0.1376
_refine_ls_wR_factor_ref 0.1425
_reflns_number_gt 3681
_reflns_number_total 4248
_reflns_threshold_expression >2sigma(I)
_cod_data_source_file b915722k.txt
_cod_data_source_block uts111
_cod_original_sg_symbol_H-M Pbcn
_cod_database_code 7105224

loop_
_symmetry_equiv_pos_as_xyz
'x, y, z'
'-x+1/2, -y+1/2, z+1/2'
'x+1/2, -y+1/2, -z'
'-x, y, -z+1/2'
'-x, -y, -z'
'x-1/2, y-1/2, -z-1/2'
'-x-1/2, y-1/2, z'
'x, -y, z-1/2'

loop_
_atom_site_label
_atom_site_type_symbol
_atom_site_fract_x
_atom_site_fract_y
_atom_site_fract_z
_atom_site_U_iso_or_equiv
_atom_site_adp_type
_atom_site_occupancy
_atom_site_symmetry_multiplicity
_atom_site_calc_flag
_atom_site_refinement_flags
_atom_site_disorder_assembly
_atom_site_disorder_group
C1 C 0.36920(6) 0.76979(18) 0.36908(8) 0.0333(3) Uani 1 1 d . . .
C2 C 0.34533(6) 0.70721(17) 0.31072(7) 0.0311(3) Uani 1 1 d . . .
C3 C 0.28402(6) 0.74408(17) 0.29334(7) 0.0308(3) Uani 1 1 d . . .
C4 C 0.24928(7) 0.84536(19) 0.33360(7) 0.0363(3) Uani 1 1 d . . .
H1 H 0.2080 0.8692 0.3222 0.044 Uiso 1 1 calc R . .
C5 C 0.27444(7) 0.9106(2) 0.38952(8) 0.0395(4) Uani 1 1 d . . .
H2 H 0.2509 0.9812 0.4159 0.047 Uiso 1 1 calc R . .
C6 C 0.33474(7) 0.8723(2) 0.40720(8) 0.0368(3) Uani 1 1 d . . .
H3 H 0.3521 0.9171 0.4457 0.044 Uiso 1 1 calc R . .
O1 O 0.38099(4) 0.61301(14) 0.27358(5) 0.0365(3) Uani 1 1 d . . .
H4 H 0.3617 0.5861 0.2397 0.055 Uiso 1 1 calc R . .
C7 C 0.25640(6) 0.67679(18) 0.23477(7) 0.0318(3) Uani 1 1 d . . .
H5 H 0.2152 0.7029 0.2239 0.038 Uiso 1 1 calc R . .
N1 N 0.28695(5) 0.58244(15) 0.19748(6) 0.0303(3) Uani 1 1 d . . .
C8 C 0.25917(6) 0.50876(17) 0.14258(7) 0.0298(3) Uani 1 1 d . . .
C9 C 0.19581(6) 0.48535(19) 0.13660(8) 0.0361(3) Uani 1 1 d . . .
H6 H 0.1689 0.5252 0.1693 0.043 Uiso 1 1 calc R . .
C10 C 0.17199(7) 0.4038(2) 0.08286(9) 0.0404(4) Uani 1 1 d . . .
H7 H 0.1289 0.3898 0.0787 0.048 Uiso 1 1 calc R . .
C11 C 0.21096(7) 0.3433(2) 0.03547(8) 0.0405(4) Uani 1 1 d . . .
H8 H 0.1945 0.2865 -0.0008 0.049 Uiso 1 1 calc R . .
C12 C 0.27382(7) 0.36506(19) 0.04075(8) 0.0363(3) Uani 1 1 d . . .
H9 H 0.3003 0.3237 0.0079 0.044 Uiso 1 1 calc R . .
C13 C 0.29854(6) 0.44734(18) 0.09397(7) 0.0304(3) Uani 1 1 d . . .
N2 N 0.36233(5) 0.47993(15) 0.09828(6) 0.0303(3) Uani 1 1 d . . .
C14 C 0.40168(6) 0.37426(18) 0.08143(7) 0.0316(3) Uani 1 1 d . . .
H10 H 0.3877 0.2715 0.0689 0.038 Uiso 1 1 calc R . .
C15 C 0.46725(6) 0.40759(18) 0.08099(7) 0.0313(3) Uani 1 1 d . . .
C16 C 0.48907(6) 0.56005(18) 0.09714(6) 0.0290(3) Uani 1 1 d . . .
C17 C 0.55293(6) 0.58698(18) 0.09800(7) 0.0310(3) Uani 1 1 d . . .
C18 C 0.59352(6) 0.4655(2) 0.08353(8) 0.0366(3) Uani 1 1 d . . .
H11 H 0.6365 0.4853 0.0840 0.044 Uiso 1 1 calc R . .
C19 C 0.57160(7) 0.3136(2) 0.06814(8) 0.0426(4) Uani 1 1 d . . .
H12 H 0.5997 0.2300 0.0588 0.051 Uiso 1 1 calc R . .
C20 C 0.50910(7) 0.2849(2) 0.06655(8) 0.0392(4) Uani 1 1 d . . .
H13 H 0.4943 0.1818 0.0557 0.047 Uiso 1 1 calc R . .
O2 O 0.45165(4) 0.68063(13) 0.11349(5) 0.0348(3) Uani 1 1 d . . .
H14 H 0.4150 0.6492 0.1125 0.052 Uiso 1 1 calc R . .
O3 O 0.56994(4) 0.74170(13) 0.11337(6) 0.0362(3) Uani 1 1 d . . .
N3 N 0.40271(14) 0.2191(4) 0.23758(19) 0.0541(8) Uani 0.50 1 d P A 1
C21 C 0.44576(14) 0.2961(4) 0.24265(16) 0.0376(7) Uani 0.50 1 d P A 1
C22 C 0.5000 0.3948(3) 0.2500 0.0367(5) Uani 1 2 d S . .
H15 H 0.4880 0.5073 0.2502 0.055 Uiso 0.50 1 calc PR A 1
H16 H 0.5282 0.3750 0.2134 0.055 Uiso 0.50 1 calc PR A 1
H17 H 0.5205 0.3688 0.2914 0.055 Uiso 0.50 1 calc PR A 1
N4 N 0.40811(19) 1.0835(5) 0.2527(3) 0.0873(15) Uani 0.50 1 d P B 2
C23 C 0.44887(18) 0.9960(5) 0.2518(2) 0.0559(10) Uani 0.50 1 d P B 2
C24 C 0.5000 0.8864(3) 0.2500 0.0505(6) Uani 1 2 d S . .
H18 H 0.4910 0.8001 0.2191 0.076 Uiso 0.50 1 calc PR B 2
H19 H 0.5066 0.8418 0.2938 0.076 Uiso 0.50 1 calc PR B 2
H20 H 0.5371 0.9429 0.2358 0.076 Uiso 0.50 1 calc PR B 2

loop_
_atom_site_aniso_label
_atom_site_aniso_U_11
_atom_site_aniso_U_22
_atom_site_aniso_U_33
_atom_site_aniso_U_23
_atom_site_aniso_U_13
_atom_site_aniso_U_12
C1 0.0226(6) 0.0372(7) 0.0401(8) -0.0014(6) 0.0004(6) 0.0027(6)
C2 0.0226(6) 0.0348(7) 0.0360(7) -0.0005(6) 0.0039(5) 0.0020(5)
C3 0.0247(6) 0.0349(7) 0.0329(7) 0.0046(6) 0.0024(5) 0.0027(5)
C4 0.0276(6) 0.0430(8) 0.0384(8) 0.0042(6) 0.0023(6) 0.0095(6)
C5 0.0344(8) 0.0438(9) 0.0402(8) -0.0032(7) 0.0052(6) 0.0111(7)
C6 0.0335(7) 0.0400(8) 0.0368(8) -0.0036(6) 0.0012(6) 0.0036(6)
O1 0.0233(5) 0.0479(6) 0.0384(6) -0.0110(5) -0.0004(4) 0.0050(4)
C7 0.0233(6) 0.0391(7) 0.0331(7) 0.0092(6) 0.0005(5) 0.0015(6)
N1 0.0234(5) 0.0375(6) 0.0298(6) 0.0046(5) 0.0007(4) -0.0023(5)
C8 0.0250(6) 0.0330(7) 0.0314(7) 0.0084(6) -0.0031(5) -0.0034(5)
C9 0.0251(7) 0.0411(8) 0.0422(8) 0.0121(6) -0.0014(6) -0.0046(6)
C10 0.0270(7) 0.0440(9) 0.0502(9) 0.0139(7) -0.0106(6) -0.0095(6)
C11 0.0366(8) 0.0430(9) 0.0418(8) 0.0063(7) -0.0143(6) -0.0086(7)
C12 0.0346(7) 0.0408(8) 0.0335(7) 0.0030(6) -0.0068(6) -0.0039(6)
C13 0.0252(6) 0.0354(7) 0.0306(7) 0.0063(6) -0.0043(5) -0.0040(5)
N2 0.0237(5) 0.0402(7) 0.0270(6) 0.0014(5) -0.0013(4) -0.0025(5)
C14 0.0295(7) 0.0374(7) 0.0279(7) -0.0015(6) -0.0039(5) -0.0027(6)
C15 0.0268(7) 0.0413(8) 0.0257(6) 0.0001(6) -0.0016(5) 0.0005(6)
C16 0.0241(6) 0.0382(7) 0.0246(6) 0.0035(5) -0.0010(5) 0.0017(5)
C17 0.0253(6) 0.0403(8) 0.0274(6) 0.0061(6) -0.0015(5) -0.0018(6)
C18 0.0235(6) 0.0508(9) 0.0354(7) 0.0003(7) 0.0005(6) 0.0023(6)
C19 0.0326(8) 0.0496(9) 0.0456(9) -0.0079(7) 0.0013(6) 0.0106(7)
C20 0.0357(8) 0.0412(8) 0.0406(8) -0.0088(7) -0.0010(6) 0.0027(7)
O2 0.0219(5) 0.0371(6) 0.0453(6) -0.0007(5) -0.0017(4) 0.0010(4)
O3 0.0229(5) 0.0385(6) 0.0470(6) 0.0066(5) -0.0042(4) -0.0018(4)
N3 0.0360(15) 0.0504(18) 0.076(2) -0.0019(16) -0.0038(15) -0.0029(14)
C21 0.0304(15) 0.0393(16) 0.0430(17) -0.0007(13) -0.0023(12) 0.0051(13)
C22 0.0335(10) 0.0380(11) 0.0387(11) 0.000 -0.0011(8) 0.000
N4 0.055(2) 0.057(2) 0.150(5) -0.002(3) -0.033(3) -0.0075(19)
C23 0.049(2) 0.0424(18) 0.076(3) 0.0026(19) -0.0225(19) -0.0111(17)
C24 0.0518(14) 0.0399(12) 0.0598(16) 0.000 -0.0061(12) 0.000

loop_
_atom_type_symbol
_atom_type_description
_atom_type_scat_dispersion_real
_atom_type_scat_dispersion_imag
_atom_type_scat_source
C C 0.0033 0.0016 'International Tables Vol C Tables 4.2.6.8 and 6.1.1.4'
H H 0.0000 0.0000 'International Tables Vol C Tables 4.2.6.8 and 6.1.1.4'
N N 0.0061 0.0033 'International Tables Vol C Tables 4.2.6.8 and 6.1.1.4'
O O 0.0106 0.0060 'International Tables Vol C Tables 4.2.6.8 and 6.1.1.4'

loop_
_geom_angle_atom_site_label_1
_geom_angle_atom_site_label_2
_geom_angle_atom_site_label_3
_geom_angle
_geom_angle_site_symmetry_1
_geom_angle_site_symmetry_3
_geom_angle_publ_flag
C6 C1 O3 118.51(14) . 4_655 ?
C6 C1 C2 120.72(13) . . ?
O3 C1 C2 120.51(13) 4_655 . ?
O1 C2 C1 119.10(12) . . ?
O1 C2 C3 122.18(13) . . ?
C1 C2 C3 118.72(13) . . ?
C4 C3 C2 119.59(14) . . ?
C4 C3 C7 119.64(13) . . ?
C2 C3 C7 120.77(13) . . ?
C5 C4 C3 120.74(14) . . ?
C5 C4 H1 119.6 . . ?
C3 C4 H1 119.6 . . ?
C4 C5 C6 119.64(14) . . ?
C4 C5 H2 120.2 . . ?
C6 C5 H2 120.2 . . ?
C1 C6 C5 120.51(15) . . ?
C1 C6 H3 119.7 . . ?
C5 C6 H3 119.7 . . ?
C2 O1 H4 109.5 . . ?
N1 C7 C3 120.89(12) . . ?
N1 C7 H5 119.6 . . ?
C3 C7 H5 119.6 . . ?
C7 N1 C8 121.16(12) . . ?
C9 C8 C13 119.14(13) . . ?
C9 C8 N1 123.49(13) . . ?
C13 C8 N1 117.23(12) . . ?
C10 C9 C8 120.33(15) . . ?
C10 C9 H6 119.8 . . ?
C8 C9 H6 119.8 . . ?
C11 C10 C9 120.20(14) . . ?
C11 C10 H7 119.9 . . ?
C9 C10 H7 119.9 . . ?
C10 C11 C12 120.19(15) . . ?
C10 C11 H8 119.9 . . ?
C12 C11 H8 119.9 . . ?
C11 C12 C13 120.47(15) . . ?
C11 C12 H9 119.8 . . ?
C13 C12 H9 119.8 . . ?
C12 C13 C8 119.66(13) . . ?
C12 C13 N2 121.44(13) . . ?
C8 C13 N2 118.77(13) . . ?
C14 N2 C13 120.31(13) . . ?
N2 C14 C15 121.66(14) . . ?
N2 C14 H10 119.2 . . ?
C15 C14 H10 119.2 . . ?
C16 C15 C20 119.85(13) . . ?
C16 C15 C14 120.39(13) . . ?
C20 C15 C14 119.73(14) . . ?
O2 C16 C15 122.73(12) . . ?
O2 C16 C17 118.36(13) . . ?
C15 C16 C17 118.89(13) . . ?
C18 C17 O3 124.70(13) . . ?
C18 C17 C16 120.67(14) . . ?
O3 C17 C16 114.63(13) . . ?
C17 C18 C19 120.24(13) . . ?
C17 C18 H11 119.9 . . ?
C19 C18 H11 119.9 . . ?
C20 C19 C18 120.03(15) . . ?
C20 C19 H12 120.0 . . ?
C18 C19 H12 120.0 . . ?
C19 C20 C15 120.33(15) . . ?
C19 C20 H13 119.8 . . ?
C15 C20 H13 119.8 . . ?
C16 O2 H14 109.5 . . ?
C17 O3 C1 118.09(11) . 4_655 ?
N3 C21 C22 179.1(4) . . ?
N4 C23 C24 179.5(5) . . ?
C23 C24 H18 109.5 . . ?
C23 C24 H19 109.5 . . ?
H18 C24 H19 109.5 . . ?
C23 C24 H20 109.5 . . ?
H18 C24 H20 109.5 . . ?
H19 C24 H20 109.5 . . ?

loop_
_geom_bond_atom_site_label_1
_geom_bond_atom_site_label_2
_geom_bond_distance
_geom_bond_site_symmetry_2
_geom_bond_publ_flag
C1 C6 1.381(2) . ?
C1 O3 1.3924(17) 4_655 ?
C1 C2 1.402(2) . ?
C2 O1 1.3425(17) . ?
C2 C3 1.4153(19) . ?
C3 C4 1.404(2) . ?
C3 C7 1.452(2) . ?
C4 C5 1.379(2) . ?
C4 H1 0.9500 . ?
C5 C6 1.399(2) . ?
C5 H2 0.9500 . ?
C6 H3 0.9500 . ?
O1 H4 0.8400 . ?
C7 N1 1.2841(19) . ?
C7 H5 0.9500 . ?
N1 C8 1.4155(18) . ?
C8 C9 1.3984(19) . ?
C8 C13 1.409(2) . ?
C9 C10 1.393(2) . ?
C9 H6 0.9500 . ?
C10 C11 1.383(3) . ?
C10 H7 0.9500 . ?
C11 C12 1.385(2) . ?
C11 H8 0.9500 . ?
C12 C13 1.395(2) . ?
C12 H9 0.9500 . ?
C13 N2 1.4180(17) . ?
N2 C14 1.2803(19) . ?
C14 C15 1.4545(19) . ?
C14 H10 0.9500 . ?
C15 C16 1.405(2) . ?
C15 C20 1.406(2) . ?
C16 O2 1.3415(17) . ?
C16 C17 1.4084(18) . ?
C17 C18 1.381(2) . ?
C17 O3 1.3867(19) . ?
C18 C19 1.398(2) . ?
C18 H11 0.9500 . ?
C19 C20 1.382(2) . ?
C19 H12 0.9500 . ?
C20 H13 0.9500 . ?
O2 H14 0.8400 . ?
O3 C1 1.3924(17) 4_655 ?
N3 C21 1.143(4) . ?
C21 C22 1.450(3) . ?
C22 H15 0.9800 . ?
C22 H16 0.9800 . ?
C22 H17 0.9800 . ?
N4 C23 1.152(5) . ?
C23 C24 1.445(5) . ?
C24 H18 0.9800 . ?
C24 H19 0.9800 . ?
C24 H20 0.9800 . ?

loop_
_geom_torsion_atom_site_label_1
_geom_torsion_atom_site_label_2
_geom_torsion_atom_site_label_3
_geom_torsion_atom_site_label_4
_geom_torsion
_geom_torsion_site_symmetry_1
_geom_torsion_site_symmetry_2
_geom_torsion_site_symmetry_3
_geom_torsion_site_symmetry_4
_geom_torsion_publ_flag
C6 C1 C2 O1 177.37(14) . . . . ?
O3 C1 C2 O1 3.4(2) 4_655 . . . ?
C6 C1 C2 C3 -3.4(2) . . . . ?
O3 C1 C2 C3 -177.38(13) 4_655 . . . ?
O1 C2 C3 C4 -178.98(14) . . . . ?
C1 C2 C3 C4 1.8(2) . . . . ?
O1 C2 C3 C7 1.8(2) . . . . ?
C1 C2 C3 C7 -177.44(13) . . . . ?
C2 C3 C4 C5 0.7(2) . . . . ?
C7 C3 C4 C5 179.93(14) . . . . ?
C3 C4 C5 C6 -1.6(2) . . . . ?
O3 C1 C6 C5 176.61(14) 4_655 . . . ?
C2 C1 C6 C5 2.5(2) . . . . ?
C4 C5 C6 C1 0.0(3) . . . . ?
C4 C3 C7 N1 -179.24(14) . . . . ?
C2 C3 C7 N1 0.0(2) . . . . ?
C3 C7 N1 C8 176.07(12) . . . . ?
C7 N1 C8 C9 -22.8(2) . . . . ?
C7 N1 C8 C13 161.47(13) . . . . ?
C13 C8 C9 C10 -0.7(2) . . . . ?
N1 C8 C9 C10 -176.34(14) . . . . ?
C8 C9 C10 C11 1.0(2) . . . . ?
C9 C10 C11 C12 -0.8(2) . . . . ?
C10 C11 C12 C13 0.4(2) . . . . ?
C11 C12 C13 C8 -0.1(2) . . . . ?
C11 C12 C13 N2 -175.91(14) . . . . ?
C9 C8 C13 C12 0.2(2) . . . . ?
N1 C8 C13 C12 176.16(13) . . . . ?
C9 C8 C13 N2 176.19(13) . . . . ?
N1 C8 C13 N2 -7.90(19) . . . . ?
C12 C13 N2 C14 -40.8(2) . . . . ?
C8 C13 N2 C14 143.33(14) . . . . ?
C13 N2 C14 C15 175.72(12) . . . . ?
N2 C14 C15 C16 -2.2(2) . . . . ?
N2 C14 C15 C20 175.58(14) . . . . ?
C20 C15 C16 O2 -177.75(13) . . . . ?
C14 C15 C16 O2 0.0(2) . . . . ?
C20 C15 C16 C17 0.5(2) . . . . ?
C14 C15 C16 C17 178.25(12) . . . . ?
O2 C16 C17 C18 178.02(13) . . . . ?
C15 C16 C17 C18 -0.3(2) . . . . ?
O2 C16 C17 O3 -2.74(18) . . . . ?
C15 C16 C17 O3 178.94(12) . . . . ?
O3 C17 C18 C19 -179.51(14) . . . . ?
C16 C17 C18 C19 -0.3(2) . . . . ?
C17 C18 C19 C20 0.8(2) . . . . ?
C18 C19 C20 C15 -0.6(2) . . . . ?
C16 C15 C20 C19 0.0(2) . . . . ?
C14 C15 C20 C19 -177.81(15) . . . . ?
C18 C17 O3 C1 -16.2(2) . . . 4_655 ?
C16 C17 O3 C1 164.60(13) . . . 4_655 ?
